data_1566272
loop_
_publ_author_name
'Huang, Xianqiang'
'Cui, Yanan'
'Liu, Gang'
'Wang, Haitao'
'Ren, Junyu'
'Zhang, Yalin'
'Shen, Guodong'
'Lv, Lingling'
'Wang, Huai-Wei'
'Chen, Yi-Fa'

_publ_section_title
;
 Imidazole-Dependent Assembly of Copper Polymolybdate Frameworks for
 One-Pot Sulfide Oxidation and C--H Activation
;
_journal_issue 3
_journal_name_full 'Energy &amp; Fuels'
_journal_page_first 1665
_journal_page_last 1675
_journal_paper_doi 10.1021/acs.energyfuels.1c03886
_journal_volume 36
_journal_year 2022
_chemical_formula_sum 'C36 H58 Cl2 Cu N12'
_chemical_formula_weight 793.38
_space_group_crystal_system monoclinic
_space_group_IT_number 14
_space_group_name_Hall '-P 2ybc'
_space_group_name_H-M_alt 'P 1 21/c 1'
_atom_sites_solution_hydrogens geom
_audit_creation_method SHELXL-2018/3
_cell_angle_alpha 90
_cell_angle_beta 101.629(3)
_cell_angle_gamma 90
_cell_formula_units_Z 2
_cell_length_a 8.1490(8)
_cell_length_b 17.0301(15)
_cell_length_c 16.8649(14)
_cell_measurement_reflns_used 3238
_cell_measurement_temperature 298(2)
_cell_measurement_theta_max 24.257
_cell_measurement_theta_min 2.551
_cell_volume 2292.4(4)
_computing_cell_refinement 'Bruker SMART'
_computing_data_collection 'Bruker SMART'
_computing_data_reduction 'Bruker SHELXTL'
_computing_molecular_graphics 'Bruker SHELXTL'
_computing_publication_material 'Bruker SHELXTL'
_computing_structure_refinement 'SHELXL-2018/3 (Sheldrick, 2018)'
_computing_structure_solution 'Bruker SHELXTL'
_diffrn_ambient_temperature 298(2)
_diffrn_measured_fraction_theta_full 0.995
_diffrn_measured_fraction_theta_max 0.995
_diffrn_measurement_device_type 'CCD area detector'
_diffrn_measurement_method 'phi and omega scans'
_diffrn_radiation_type MoK\a
_diffrn_radiation_wavelength 0.71073
_diffrn_reflns_av_R_equivalents 0.0331
_diffrn_reflns_av_unetI/netI 0.0410
_diffrn_reflns_Laue_measured_fraction_full 0.995
_diffrn_reflns_Laue_measured_fraction_max 0.995
_diffrn_reflns_limit_h_max 9
_diffrn_reflns_limit_h_min -9
_diffrn_reflns_limit_k_max 20
_diffrn_reflns_limit_k_min -20
_diffrn_reflns_limit_l_max 13
_diffrn_reflns_limit_l_min -20
_diffrn_reflns_number 11331
_diffrn_reflns_point_group_measured_fraction_full 0.995
_diffrn_reflns_point_group_measured_fraction_max 0.995
_diffrn_reflns_theta_full 25.016
_diffrn_reflns_theta_max 25.016
_diffrn_reflns_theta_min 2.691
_exptl_absorpt_coefficient_mu 0.630
_exptl_absorpt_correction_T_max 0.8950
_exptl_absorpt_correction_T_min 0.8738
_exptl_absorpt_correction_type multi-scan
_exptl_absorpt_process_details sadabs
_exptl_crystal_colour blue
_exptl_crystal_density_diffrn 1.149
_exptl_crystal_description block
_exptl_crystal_F_000 842
_exptl_crystal_size_max 0.220
_exptl_crystal_size_mid 0.200
_exptl_crystal_size_min 0.180
_refine_diff_density_max 0.401
_refine_diff_density_min -0.396
_refine_diff_density_rms 0.053
_refine_ls_extinction_method none
_refine_ls_goodness_of_fit_ref 0.993
_refine_ls_hydrogen_treatment constr
_refine_ls_matrix_type full
_refine_ls_number_parameters 237
_refine_ls_number_reflns 4033
_refine_ls_number_restraints 0
_refine_ls_restrained_S_all 0.993
_refine_ls_R_factor_all 0.0716
_refine_ls_R_factor_gt 0.0419
_refine_ls_shift/su_max 0.000
_refine_ls_shift/su_mean 0.000
_refine_ls_structure_factor_coef Fsqd
_refine_ls_weighting_details 'w=1/[\s^2^(Fo^2^)+(0.0523P)^2^+1.0679P] where P=(Fo^2^+2Fc^2^)/3'
_refine_ls_weighting_scheme calc
_refine_ls_wR_factor_gt 0.0987
_refine_ls_wR_factor_ref 0.1120
_reflns_Friedel_coverage 0.000
_reflns_number_gt 2846
_reflns_number_total 4033
_reflns_threshold_expression 'I > 2\s(I)'
_cod_data_source_file ef1c03886_si_005.cif
_cod_data_source_block 180301c
_cod_original_sg_symbol_H-M 'P 21/c'
_cod_database_code 1566272
_shelx_shelxl_version_number 2018/3
_shelx_space_group_comment
;
The symmetry employed for this shelxl refinement is uniquely defined
by the following loop, which should always be used as a source of
symmetry information in preference to the above space-group names.
They are only intended as comments.
;
_shelx_estimated_absorpt_t_min 0.874
_shelx_estimated_absorpt_t_max 0.895

loop_
_space_group_symop_operation_xyz
'x, y, z'
'-x, y+1/2, -z+1/2'
'-x, -y, -z'
'x, -y-1/2, z-1/2'

loop_
_atom_site_label
_atom_site_type_symbol
_atom_site_fract_x
_atom_site_fract_y
_atom_site_fract_z
_atom_site_U_iso_or_equiv
_atom_site_adp_type
_atom_site_occupancy
_atom_site_site_symmetry_order
_atom_site_calc_flag
_atom_site_refinement_flags_posn
_atom_site_refinement_flags_adp
_atom_site_refinement_flags_occupancy
_atom_site_disorder_assembly
_atom_site_disorder_group
Cu1 Cu 0.000000 0.500000 0.500000 0.04108(17) Uani 1 2 d S . P . .
N1 N 0.1123(3) 0.40773(12) 0.45637(12) 0.0382(5) Uani 1 1 d . . . . .
N2 N 0.2519(3) 0.29984(13) 0.44242(14) 0.0471(6) Uani 1 1 d . . . . .
N3 N 0.1256(3) 0.57127(12) 0.43537(13) 0.0379(5) Uani 1 1 d . . . . .
N4 N 0.1845(4) 0.66314(15) 0.35461(18) 0.0676(8) Uani 1 1 d . . . . .
N5 N -0.2464(3) 0.48429(14) 0.37800(16) 0.0535(7) Uani 1 1 d . . . . .
N6 N -0.4458(3) 0.47906(14) 0.26675(15) 0.0524(6) Uani 1 1 d . . . . .
Cl1 Cl 0.32383(9) 0.23645(4) 0.19130(5) 0.0532(2) Uani 1 1 d . . . . .
C1 C 0.1986(4) 0.34863(16) 0.49401(17) 0.0458(7) Uani 1 1 d . . . . .
H1 H 0.220078 0.341634 0.549834 0.055 Uiso 1 1 calc R U . . .
C2 C 0.1121(4) 0.39567(16) 0.37588(16) 0.0431(7) Uani 1 1 d . . . . .
H2 H 0.060558 0.428221 0.333919 0.052 Uiso 1 1 calc R U . . .
C3 C 0.1975(4) 0.32984(17) 0.36664(17) 0.0479(7) Uani 1 1 d . . . . .
H3 H 0.215936 0.308928 0.318239 0.057 Uiso 1 1 calc R U . . .
C4 C 0.3401(4) 0.22448(17) 0.4657(2) 0.0628(9) Uani 1 1 d . . . . .
H4 H 0.368173 0.222250 0.525005 0.075 Uiso 1 1 calc R U . . .
C5 C 0.4996(5) 0.2206(2) 0.4357(3) 0.0881(13) Uani 1 1 d . . . . .
H5A H 0.475554 0.222272 0.377582 0.132 Uiso 1 1 calc R U . . .
H5B H 0.556971 0.172583 0.453616 0.132 Uiso 1 1 calc R U . . .
H5C H 0.569217 0.264443 0.456435 0.132 Uiso 1 1 calc R U . . .
C6 C 0.2233(6) 0.1580(2) 0.4369(4) 0.125(2) Uani 1 1 d . . . . .
H6A H 0.196242 0.157948 0.378821 0.188 Uiso 1 1 calc R U . . .
H6B H 0.122638 0.164198 0.457601 0.188 Uiso 1 1 calc R U . . .
H6C H 0.276217 0.109261 0.455826 0.188 Uiso 1 1 calc R U . . .
C7 C 0.0658(4) 0.62743(18) 0.38461(19) 0.0553(8) Uani 1 1 d . . . . .
H7 H -0.047043 0.640746 0.371135 0.066 Uiso 1 1 calc R U . . .
C8 C 0.2944(4) 0.57081(18) 0.43695(18) 0.0499(7) Uani 1 1 d . . . . .
H8 H 0.371382 0.536481 0.467064 0.060 Uiso 1 1 calc R U . . .
C9 C 0.3312(4) 0.62759(19) 0.3883(2) 0.0618(9) Uani 1 1 d . . . . .
H9 H 0.437007 0.640221 0.379333 0.074 Uiso 1 1 calc R U . . .
C10 C 0.1586(8) 0.7298(2) 0.2958(3) 0.128(2) Uani 1 1 d . . . . .
H10 H 0.036117 0.726861 0.281288 0.154 Uiso 1 1 calc R U . . .
C11 C 0.1902(6) 0.7117(3) 0.2199(3) 0.1009(15) Uani 1 1 d . . . . .
H11A H 0.223474 0.750953 0.188139 0.121 Uiso 1 1 calc R U . . .
H11B H 0.178122 0.660358 0.200835 0.121 Uiso 1 1 calc R U . . .
C12 C 0.1693(7) 0.8027(2) 0.3353(3) 0.1177(18) Uani 1 1 d . . . . .
H12A H 0.283853 0.813012 0.360315 0.176 Uiso 1 1 calc R U . . .
H12B H 0.102064 0.801677 0.375886 0.176 Uiso 1 1 calc R U . . .
H12C H 0.129408 0.843179 0.296592 0.176 Uiso 1 1 calc R U . . .
C13 C -0.3329(4) 0.52372(18) 0.3173(2) 0.0556(8) Uani 1 1 d . . . . .
H13 H -0.318514 0.577139 0.309518 0.067 Uiso 1 1 calc R U . . .
C14 C -0.3071(4) 0.40925(18) 0.36522(19) 0.0548(8) Uani 1 1 d . . . . .
H14 H -0.269308 0.366820 0.398657 0.066 Uiso 1 1 calc R U . . .
C15 C -0.4280(4) 0.40488(17) 0.29828(19) 0.0538(8) Uani 1 1 d . . . . .
H15 H -0.487634 0.360353 0.277545 0.065 Uiso 1 1 calc R U . . .
C16 C -0.5602(5) 0.5047(2) 0.1929(2) 0.0699(10) Uani 1 1 d . . . . .
H16 H -0.551804 0.561966 0.189909 0.084 Uiso 1 1 calc R U . . .
C17 C -0.5065(7) 0.4708(3) 0.1190(2) 0.1115(17) Uani 1 1 d . . . . .
H17A H -0.392619 0.485604 0.119445 0.167 Uiso 1 1 calc R U . . .
H17B H -0.577870 0.490793 0.070967 0.167 Uiso 1 1 calc R U . . .
H17C H -0.514880 0.414614 0.119932 0.167 Uiso 1 1 calc R U . . .
C18 C -0.7396(5) 0.4849(3) 0.1955(3) 0.1005(15) Uani 1 1 d . . . . .
H18A H -0.754850 0.428999 0.191733 0.151 Uiso 1 1 calc R U . . .
H18B H -0.812977 0.509712 0.150844 0.151 Uiso 1 1 calc R U . . .
H18C H -0.764960 0.503294 0.245421 0.151 Uiso 1 1 calc R U . . .

loop_
_atom_site_aniso_label
_atom_site_aniso_U_11
_atom_site_aniso_U_22
_atom_site_aniso_U_33
_atom_site_aniso_U_23
_atom_site_aniso_U_13
_atom_site_aniso_U_12
Cu1 0.0595(3) 0.0268(2) 0.0453(3) 0.0053(2) 0.0304(2) 0.0059(2)
N1 0.0515(14) 0.0325(11) 0.0344(12) 0.0022(10) 0.0178(11) 0.0041(10)
N2 0.0601(16) 0.0385(13) 0.0480(15) 0.0021(11) 0.0233(12) 0.0124(11)
N3 0.0398(13) 0.0354(12) 0.0408(13) 0.0051(10) 0.0140(10) 0.0052(10)
N4 0.082(2) 0.0475(15) 0.090(2) 0.0289(14) 0.0572(18) 0.0168(14)
N5 0.0554(16) 0.0487(15) 0.0567(16) -0.0092(12) 0.0122(13) -0.0066(12)
N6 0.0597(17) 0.0453(14) 0.0523(15) -0.0023(12) 0.0120(13) -0.0060(12)
Cl1 0.0492(4) 0.0556(4) 0.0572(5) -0.0244(4) 0.0169(4) -0.0074(3)
C1 0.062(2) 0.0424(16) 0.0376(16) 0.0027(13) 0.0197(14) 0.0118(14)
C2 0.0543(19) 0.0417(15) 0.0355(16) 0.0016(12) 0.0147(13) 0.0044(13)
C3 0.061(2) 0.0457(16) 0.0413(17) -0.0088(13) 0.0212(14) 0.0030(14)
C4 0.081(2) 0.0442(18) 0.068(2) 0.0061(16) 0.0271(19) 0.0242(17)
C5 0.087(3) 0.079(3) 0.103(3) 0.003(2) 0.030(2) 0.040(2)
C6 0.119(4) 0.040(2) 0.204(6) 0.016(3) 0.002(4) 0.009(2)
C7 0.0532(19) 0.0567(19) 0.064(2) 0.0241(16) 0.0321(16) 0.0174(15)
C8 0.0399(18) 0.0586(19) 0.0521(18) 0.0038(15) 0.0112(14) 0.0085(14)
C9 0.054(2) 0.062(2) 0.079(2) -0.0057(18) 0.0359(18) -0.0164(17)
C10 0.213(6) 0.061(3) 0.152(5) 0.063(3) 0.134(4) 0.052(3)
C11 0.147(4) 0.078(3) 0.074(3) 0.031(2) 0.014(3) 0.000(3)
C12 0.173(5) 0.051(2) 0.115(4) 0.023(2) -0.003(3) -0.007(3)
C13 0.064(2) 0.0391(16) 0.069(2) -0.0102(16) 0.0248(18) -0.0124(15)
C14 0.063(2) 0.0441(17) 0.057(2) -0.0043(15) 0.0106(17) -0.0085(15)
C15 0.066(2) 0.0389(16) 0.057(2) -0.0073(14) 0.0119(17) -0.0118(15)
C16 0.088(3) 0.054(2) 0.067(2) 0.0057(17) 0.012(2) -0.0036(19)
C17 0.161(5) 0.121(4) 0.054(2) 0.012(2) 0.024(3) 0.011(3)
C18 0.079(3) 0.111(4) 0.100(3) 0.021(3) -0.010(3) -0.002(3)

loop_
_atom_type_symbol
_atom_type_description
_atom_type_scat_dispersion_real
_atom_type_scat_dispersion_imag
_atom_type_scat_source
C C 0.0033 0.0016 'International Tables Vol C Tables 4.2.6.8 and 6.1.1.4'
H H 0.0000 0.0000 'International Tables Vol C Tables 4.2.6.8 and 6.1.1.4'
N N 0.0061 0.0033 'International Tables Vol C Tables 4.2.6.8 and 6.1.1.4'
Cl Cl 0.1484 0.1585 'International Tables Vol C Tables 4.2.6.8 and 6.1.1.4'
Cu Cu 0.3201 1.2651 'International Tables Vol C Tables 4.2.6.8 and 6.1.1.4'

loop_
_geom_angle_atom_site_label_1
_geom_angle_atom_site_label_2
_geom_angle_atom_site_label_3
_geom_angle
_geom_angle_site_symmetry_1
_geom_angle_site_symmetry_3
_geom_angle_publ_flag
N1 Cu1 N1 180.0 3_566 . ?
N1 Cu1 N3 87.46(8) 3_566 3_566 ?
N1 Cu1 N3 92.54(8) . 3_566 ?
N1 Cu1 N3 92.54(8) 3_566 . ?
N1 Cu1 N3 87.46(8) . . ?
N3 Cu1 N3 180.0 3_566 . ?
N1 Cu1 N5 91.95(8) 3_566 . ?
N1 Cu1 N5 88.05(8) . . ?
N3 Cu1 N5 88.33(9) 3_566 . ?
N3 Cu1 N5 91.67(8) . . ?
C1 N1 C2 104.9(2) . . ?
C1 N1 Cu1 130.83(18) . . ?
C2 N1 Cu1 124.32(17) . . ?
C1 N2 C3 106.9(2) . . ?
C1 N2 C4 124.6(2) . . ?
C3 N2 C4 128.3(2) . . ?
C7 N3 C8 104.8(2) . . ?
C7 N3 Cu1 128.6(2) . . ?
C8 N3 Cu1 126.59(18) . . ?
C7 N4 C9 106.5(3) . . ?
C7 N4 C10 125.8(3) . . ?
C9 N4 C10 127.6(3) . . ?
C13 N5 C14 103.6(3) . . ?
C13 N5 Cu1 141.4(2) . . ?
C14 N5 Cu1 114.8(2) . . ?
C13 N6 C15 105.6(3) . . ?
C13 N6 C16 127.1(3) . . ?
C15 N6 C16 127.3(3) . . ?
N1 C1 N2 111.9(2) . . ?
N1 C1 H1 124.0 . . ?
N2 C1 H1 124.0 . . ?
C3 C2 N1 110.0(2) . . ?
C3 C2 H2 125.0 . . ?
N1 C2 H2 125.0 . . ?
C2 C3 N2 106.3(2) . . ?
C2 C3 H3 126.8 . . ?
N2 C3 H3 126.8 . . ?
N2 C4 C5 110.9(3) . . ?
N2 C4 C6 109.0(3) . . ?
C5 C4 C6 113.4(3) . . ?
N2 C4 H4 107.8 . . ?
C5 C4 H4 107.8 . . ?
C6 C4 H4 107.8 . . ?
C4 C5 H5A 109.5 . . ?
C4 C5 H5B 109.5 . . ?
H5A C5 H5B 109.5 . . ?
C4 C5 H5C 109.5 . . ?
H5A C5 H5C 109.5 . . ?
H5B C5 H5C 109.5 . . ?
C4 C6 H6A 109.5 . . ?
C4 C6 H6B 109.5 . . ?
H6A C6 H6B 109.5 . . ?
C4 C6 H6C 109.5 . . ?
H6A C6 H6C 109.5 . . ?
H6B C6 H6C 109.5 . . ?
N3 C7 N4 112.4(3) . . ?
N3 C7 H7 123.8 . . ?
N4 C7 H7 123.8 . . ?
C9 C8 N3 109.4(3) . . ?
C9 C8 H8 125.3 . . ?
N3 C8 H8 125.3 . . ?
C8 C9 N4 106.9(3) . . ?
C8 C9 H9 126.6 . . ?
N4 C9 H9 126.6 . . ?
C11 C10 C12 128.9(4) . . ?
C11 C10 N4 114.5(3) . . ?
C12 C10 N4 111.7(4) . . ?
C11 C10 H10 97.3 . . ?
C12 C10 H10 97.3 . . ?
N4 C10 H10 97.3 . . ?
C10 C11 H11A 120.0 . . ?
C10 C11 H11B 120.0 . . ?
H11A C11 H11B 120.0 . . ?
C10 C12 H12A 109.5 . . ?
C10 C12 H12B 109.5 . . ?
H12A C12 H12B 109.5 . . ?
C10 C12 H12C 109.5 . . ?
H12A C12 H12C 109.5 . . ?
H12B C12 H12C 109.5 . . ?
N5 C13 N6 113.3(3) . . ?
N5 C13 H13 123.4 . . ?
N6 C13 H13 123.4 . . ?
C15 C14 N5 111.3(3) . . ?
C15 C14 H14 124.3 . . ?
N5 C14 H14 124.3 . . ?
C14 C15 N6 106.1(3) . . ?
C14 C15 H15 126.9 . . ?
N6 C15 H15 126.9 . . ?
N6 C16 C18 111.3(3) . . ?
N6 C16 C17 110.3(3) . . ?
C18 C16 C17 112.3(4) . . ?
N6 C16 H16 107.6 . . ?
C18 C16 H16 107.6 . . ?
C17 C16 H16 107.6 . . ?
C16 C17 H17A 109.5 . . ?
C16 C17 H17B 109.5 . . ?
H17A C17 H17B 109.5 . . ?
C16 C17 H17C 109.5 . . ?
H17A C17 H17C 109.5 . . ?
H17B C17 H17C 109.5 . . ?
C16 C18 H18A 109.5 . . ?
C16 C18 H18B 109.5 . . ?
H18A C18 H18B 109.5 . . ?
C16 C18 H18C 109.5 . . ?
H18A C18 H18C 109.5 . . ?
H18B C18 H18C 109.5 . . ?

loop_
_geom_bond_atom_site_label_1
_geom_bond_atom_site_label_2
_geom_bond_distance
_geom_bond_site_symmetry_2
_geom_bond_publ_flag
Cu1 N1 2.029(2) 3_566 ?
Cu1 N1 2.030(2) . ?
Cu1 N3 2.039(2) 3_566 ?
Cu1 N3 2.039(2) . ?
Cu1 N5 2.583(3) . ?
N1 C1 1.316(3) . ?
N1 C2 1.373(3) . ?
N2 C1 1.337(3) . ?
N2 C3 1.365(4) . ?
N2 C4 1.485(3) . ?
N3 C7 1.310(3) . ?
N3 C8 1.371(3) . ?
N4 C7 1.326(4) . ?
N4 C9 1.358(4) . ?
N4 C10 1.495(4) . ?
N5 C13 1.306(4) . ?
N5 C14 1.372(4) . ?
N6 C13 1.354(4) . ?
N6 C15 1.367(4) . ?
N6 C16 1.464(4) . ?
C1 H1 0.9300 . ?
C2 C3 1.345(4) . ?
C2 H2 0.9300 . ?
C3 H3 0.9300 . ?
C4 C5 1.489(5) . ?
C4 C6 1.495(5) . ?
C4 H4 0.9800 . ?
C5 H5A 0.9600 . ?
C5 H5B 0.9600 . ?
C5 H5C 0.9600 . ?
C6 H6A 0.9600 . ?
C6 H6B 0.9600 . ?
C6 H6C 0.9600 . ?
C7 H7 0.9300 . ?
C8 C9 1.341(4) . ?
C8 H8 0.9300 . ?
C9 H9 0.9300 . ?
C10 C11 1.391(6) . ?
C10 C12 1.402(6) . ?
C10 H10 0.9800 . ?
C11 H11A 0.9300 . ?
C11 H11B 0.9300 . ?
C12 H12A 0.9600 . ?
C12 H12B 0.9600 . ?
C12 H12C 0.9600 . ?
C13 H13 0.9300 . ?
C14 C15 1.342(4) . ?
C14 H14 0.9300 . ?
C15 H15 0.9300 . ?
C16 C18 1.509(6) . ?
C16 C17 1.515(5) . ?
C16 H16 0.9800 . ?
C17 H17A 0.9600 . ?
C17 H17B 0.9600 . ?
C17 H17C 0.9600 . ?
C18 H18A 0.9600 . ?
C18 H18B 0.9600 . ?
C18 H18C 0.9600 . ?
